data_7127965
loop_
_publ_author_name
'Markwell-Heys, Adrian W'
'Schneider, Matthew L.'
'Madridejos, Jenica Marie L.'
'Metha, Gregory F.'
'Bloch, Witold M.'

_publ_section_title
;
 Self-sorting of porous Cu<sub>4</sub>L<sub>2</sub>L'<sub>2</sub>
 metal-organic cages composed of isomerisable ligands.
;
_journal_issue 23
_journal_name_full 'Chemical communications (Cambridge, England)'
_journal_page_first 2915
_journal_page_last 2918
_journal_paper_doi 10.1039/d0cc08076d
_journal_volume 57
_journal_year 2021
_chemical_formula_sum 'C79 H63 Cu2 N11 O8'
_chemical_formula_weight 1421.48
_space_group_crystal_system triclinic
_space_group_IT_number 2
_space_group_name_Hall '-P 1'
_space_group_name_H-M_alt 'P -1'
_atom_sites_solution_hydrogens geom
_audit_creation_method SHELXL-2018/3
_audit_update_record
;
2021-01-21 deposited with the CCDC.	2021-02-16 downloaded from the CCDC.
;
_cell_angle_alpha 96.75(3)
_cell_angle_beta 99.90(3)
_cell_angle_gamma 92.00(3)
_cell_formula_units_Z 2
_cell_length_a 10.994(2)
_cell_length_b 16.101(3)
_cell_length_c 21.413(4)
_cell_measurement_reflns_used 13882
_cell_measurement_temperature 100(2)
_cell_measurement_theta_max 20.93
_cell_measurement_theta_min 0.73
_cell_volume 3702.2(13)
_computing_cell_refinement 'XDS (Kabsch, 1993)'
_computing_data_collection 'BluIce (McPhillips, 2002)'
_computing_data_reduction 'XDS (Kabsch, 1993)'
_computing_molecular_graphics 'shelXle (Huebschle, 2014)'
_computing_publication_material 'CIFTAB (Sheldrick, 1997)'
_computing_structure_refinement 'SHELXL-2018/3 (Sheldrick, 2018)'
_computing_structure_solution 'SHELXT-2018/3 (Sheldrick, 2018)'
_diffrn_ambient_temperature 100(2)
_diffrn_measured_fraction_theta_full 0.915
_diffrn_measured_fraction_theta_max 0.698
_diffrn_measurement_device_type 'ADSC Quantum 210r'
_diffrn_measurement_method 'Phi Scan'
_diffrn_radiation_type Synchrotron
_diffrn_radiation_wavelength 0.71073
_diffrn_reflns_av_R_equivalents 0.0212
_diffrn_reflns_av_unetI/netI 0.0341
_diffrn_reflns_Laue_measured_fraction_full 0.915
_diffrn_reflns_Laue_measured_fraction_max 0.698
_diffrn_reflns_limit_h_max 13
_diffrn_reflns_limit_h_min -13
_diffrn_reflns_limit_k_max 20
_diffrn_reflns_limit_k_min -21
_diffrn_reflns_limit_l_max 27
_diffrn_reflns_limit_l_min -26
_diffrn_reflns_number 25110
_diffrn_reflns_point_group_measured_fraction_full 0.915
_diffrn_reflns_point_group_measured_fraction_max 0.698
_diffrn_reflns_theta_full 25.242
_diffrn_reflns_theta_max 29.070
_diffrn_reflns_theta_min 0.973
_diffrn_source 'MX1 Beamline Australian Synchrotron'
_exptl_absorpt_coefficient_mu 0.637
_exptl_absorpt_correction_type none
_exptl_crystal_colour blue
_exptl_crystal_density_diffrn 1.275
_exptl_crystal_description rod
_exptl_crystal_F_000 1472
_exptl_crystal_size_max 0.21
_exptl_crystal_size_mid 0.1
_exptl_crystal_size_min 0.08
_platon_squeeze_details '2.75 DMF molecules'
_refine_diff_density_max 0.871
_refine_diff_density_min -0.865
_refine_diff_density_rms 0.073
_refine_ls_extinction_method none
_refine_ls_goodness_of_fit_ref 1.039
_refine_ls_hydrogen_treatment constr
_refine_ls_matrix_type full
_refine_ls_number_parameters 903
_refine_ls_number_reflns 13813
_refine_ls_number_restraints 0
_refine_ls_restrained_S_all 1.039
_refine_ls_R_factor_all 0.0485
_refine_ls_R_factor_gt 0.0440
_refine_ls_shift/su_max 0.002
_refine_ls_shift/su_mean 0.000
_refine_ls_structure_factor_coef Fsqd
_refine_ls_weighting_details 'w=1/[\s^2^(Fo^2^)+(0.0824P)^2^+1.3186P] where P=(Fo^2^+2Fc^2^)/3'
_refine_ls_weighting_scheme calc
_refine_ls_wR_factor_gt 0.1250
_refine_ls_wR_factor_ref 0.1296
_reflns_Friedel_coverage 0.000
_reflns_number_gt 12153
_reflns_number_total 13813
_reflns_threshold_expression 'I > 2\s(I)'
_cod_data_source_file d0cc08076d2.cif
_cod_data_source_block 2
_cod_depositor_comments 'Adding full bibliography for 7127961--7127966.cif.'
_cod_original_cell_volume 3702.1(13)
_cod_database_code 7127965
_shelx_shelxl_version_number 2018/3
_shelx_space_group_comment
;
The symmetry employed for this shelxl refinement is uniquely defined
by the following loop, which should always be used as a source of
symmetry information in preference to the above space-group names.
They are only intended as comments.
;
_platon_squeeze_void_probe_radius 1.20

loop_
_space_group_symop_operation_xyz
'x, y, z'
'-x, -y, -z'

loop_
_atom_site_label
_atom_site_type_symbol
_atom_site_fract_x
_atom_site_fract_y
_atom_site_fract_z
_atom_site_U_iso_or_equiv
_atom_site_adp_type
_atom_site_occupancy
_atom_site_site_symmetry_order
_atom_site_calc_flag
_atom_site_refinement_flags_posn
_atom_site_refinement_flags_adp
_atom_site_refinement_flags_occupancy
_atom_site_disorder_assembly
_atom_site_disorder_group
Cu1 Cu 0.52958(2) 0.23662(2) 0.86193(2) 0.02361(8) Uani 1 1 d . . . . .
Cu2 Cu 0.43154(2) 0.29811(2) 0.30496(2) 0.02165(8) Uani 1 1 d . . . . .
O1_1 O 0.70740(13) 0.22019(9) 0.88516(7) 0.0285(3) Uani 1 1 d . . . . .
C1_1 C 0.74975(19) 0.19863(12) 0.83359(10) 0.0282(4) Uani 1 1 d . . . . .
O2_1 O 0.68975(14) 0.20033(10) 0.77941(7) 0.0340(3) Uani 1 1 d . . . . .
C2_1 C 0.87971(18) 0.17034(13) 0.84116(10) 0.0286(4) Uani 1 1 d . . . . .
O3_1 O 0.60698(12) 0.28058(8) 0.33494(7) 0.0242(3) Uani 1 1 d . . . . .
C3_1 C 0.9524(2) 0.17212(16) 0.90160(11) 0.0376(5) Uani 1 1 d . . . . .
H3_1 H 0.920539 0.190651 0.937975 0.045 Uiso 1 1 calc R U . . .
O4_1 O 0.61308(13) 0.25821(9) 0.23104(7) 0.0305(3) Uani 1 1 d . . . . .
C5_1 C 1.1192(2) 0.11732(18) 0.85279(12) 0.0421(6) Uani 1 1 d . . . . .
H5_1 H 1.198808 0.098441 0.856942 0.051 Uiso 1 1 calc R U . . .
C6_1 C 1.04785(19) 0.11654(14) 0.79222(10) 0.0308(4) Uani 1 1 d . . . . .
C7_1 C 0.92789(18) 0.14266(13) 0.78697(10) 0.0282(4) Uani 1 1 d . . . . .
H7_1 H 0.879260 0.141614 0.746770 0.034 Uiso 1 1 calc R U . . .
N8_1 N 1.10179(15) 0.08587(11) 0.73928(9) 0.0306(4) Uani 1 1 d . . . . .
C9_1 C 1.07069(18) 0.11480(13) 0.68627(10) 0.0283(4) Uani 1 1 d . . . . .
H9_1 H 1.015892 0.157500 0.683906 0.034 Uiso 1 1 calc R U . . .
C10_1 C 1.11901(18) 0.08255(12) 0.62869(10) 0.0278(4) Uani 1 1 d . . . . .
C11_1 C 1.07588(18) 0.11068(12) 0.57039(10) 0.0276(4) Uani 1 1 d . . . . .
H11_1 H 1.020586 0.153109 0.568441 0.033 Uiso 1 1 calc R U . . .
C12_1 C 1.11463(18) 0.07597(12) 0.51473(10) 0.0270(4) Uani 1 1 d . . . . .
C13_1 C 1.19908(18) 0.01310(13) 0.51850(10) 0.0282(4) Uani 1 1 d . . . . .
H13_1 H 1.224860 -0.010769 0.481623 0.034 Uiso 1 1 calc R U . . .
C14_1 C 1.24502(19) -0.01417(13) 0.57684(10) 0.0302(4) Uani 1 1 d . . . . .
H14_1 H 1.302443 -0.055268 0.578960 0.036 Uiso 1 1 calc R U . . .
C15_1 C 1.20530(18) 0.01984(13) 0.63159(10) 0.0287(4) Uani 1 1 d . . . . .
H15_1 H 1.235615 0.001287 0.670515 0.034 Uiso 1 1 calc R U . . .
C16_1 C 1.06372(18) 0.09817(13) 0.45136(10) 0.0277(4) Uani 1 1 d . . . . .
H16_1 H 1.082458 0.065880 0.415676 0.033 Uiso 1 1 calc R U . . .
N17_1 N 0.99498(15) 0.15957(11) 0.44265(8) 0.0284(4) Uani 1 1 d . . . . .
C18_1 C 0.95061(18) 0.17365(12) 0.37866(10) 0.0268(4) Uani 1 1 d . . . . .
C19_1 C 1.01956(19) 0.15887(13) 0.32967(11) 0.0309(4) Uani 1 1 d . . . . .
H19_1 H 1.097859 0.138259 0.338302 0.037 Uiso 1 1 calc R U . . .
C20_1 C 0.9716(2) 0.17481(14) 0.26852(11) 0.0332(5) Uani 1 1 d . . . . .
H20_1 H 1.018118 0.165167 0.236236 0.040 Uiso 1 1 calc R U . . .
C21_1 C 0.85468(19) 0.20510(13) 0.25497(10) 0.0286(4) Uani 1 1 d . . . . .
H21_1 H 0.822246 0.214616 0.213530 0.034 Uiso 1 1 calc R U . . .
C22_1 C 0.78583(17) 0.22125(12) 0.30352(10) 0.0242(4) Uani 1 1 d . . . . .
C23_1 C 0.83445(18) 0.20612(12) 0.36533(10) 0.0254(4) Uani 1 1 d . . . . .
H23_1 H 0.789152 0.217744 0.397906 0.030 Uiso 1 1 calc R U . . .
C24_1 C 0.65983(18) 0.25563(12) 0.28769(10) 0.0243(4) Uani 1 1 d . . . . .
C4_1 C 1.0718(2) 0.14624(19) 0.90714(11) 0.0450(6) Uani 1 1 d . . . . .
H4_1 H 1.120767 0.148120 0.947336 0.054 Uiso 1 1 calc R U . . .
O1_2 O 0.35434(13) 0.25358(9) 0.83802(7) 0.0276(3) Uani 1 1 d . . . . .
C1_2 C 0.30498(18) 0.26654(12) 0.78114(10) 0.0263(4) Uani 1 1 d . . . . .
O2_2 O 0.34919(13) 0.24972(9) 0.73251(7) 0.0314(3) Uani 1 1 d . . . . .
C2_2 C 0.18144(18) 0.30735(12) 0.77731(10) 0.0263(4) Uani 1 1 d . . . . .
O3_2 O 0.25687(12) 0.31232(8) 0.27572(7) 0.0239(3) Uani 1 1 d . . . . .
C3_2 C 0.1308(2) 0.32787(14) 0.83199(10) 0.0313(4) Uani 1 1 d . . . . .
H3_2 H 0.173283 0.317837 0.871598 0.038 Uiso 1 1 calc R U . . .
O4_2 O 0.25168(14) 0.30901(11) 0.17042(7) 0.0358(4) Uani 1 1 d . . . . .
C5_2 C -0.04558(19) 0.37913(13) 0.76831(10) 0.0300(4) Uani 1 1 d . . . . .
H5_2 H -0.122114 0.402628 0.765436 0.036 Uiso 1 1 calc R U . . .
C6_2 C 0.00458(18) 0.36041(12) 0.71363(10) 0.0267(4) Uani 1 1 d . . . . .
C7_2 C 0.11894(18) 0.32381(12) 0.71819(10) 0.0257(4) Uani 1 1 d . . . . .
H7_2 H 0.153146 0.310507 0.681706 0.031 Uiso 1 1 calc R U . . .
N8_2 N -0.06617(15) 0.38319(11) 0.65691(8) 0.0279(4) Uani 1 1 d . . . . .
C9_2 C -0.02796(19) 0.37656(13) 0.60446(10) 0.0300(4) Uani 1 1 d . . . . .
H9_2 H 0.046103 0.351571 0.601303 0.036 Uiso 1 1 calc R U . . .
C10_2 C -0.09893(18) 0.40783(12) 0.54817(10) 0.0259(4) Uani 1 1 d . . . . .
C11_2 C -0.06718(18) 0.39146(12) 0.48840(10) 0.0272(4) Uani 1 1 d . . . . .
H11_2 H -0.003149 0.356580 0.482972 0.033 Uiso 1 1 calc R U . . .
C12_2 C -0.12945(18) 0.42633(12) 0.43583(10) 0.0250(4) Uani 1 1 d . . . . .
C13_2 C -0.22661(18) 0.47809(12) 0.44423(10) 0.0269(4) Uani 1 1 d . . . . .
H13_2 H -0.268370 0.502258 0.409952 0.032 Uiso 1 1 calc R U . . .
C14_2 C -0.26021(18) 0.49310(12) 0.50363(10) 0.0281(4) Uani 1 1 d . . . . .
H14_2 H -0.326107 0.526377 0.508804 0.034 Uiso 1 1 calc R U . . .
C15_2 C -0.19721(18) 0.45936(12) 0.55553(10) 0.0264(4) Uani 1 1 d . . . . .
H15_2 H -0.220014 0.470821 0.595384 0.032 Uiso 1 1 calc R U . . .
C16_2 C -0.08882(17) 0.40798(12) 0.37444(10) 0.0253(4) Uani 1 1 d . . . . .
H16_2 H -0.033090 0.366393 0.370336 0.030 Uiso 1 1 calc R U . . .
N17_2 N -0.12562(15) 0.44589(10) 0.32618(8) 0.0260(3) Uani 1 1 d . . . . .
C18_2 C -0.07486(18) 0.42373(12) 0.27041(10) 0.0246(4) Uani 1 1 d . . . . .
C19_2 C -0.14362(19) 0.43672(14) 0.21164(10) 0.0309(4) Uani 1 1 d . . . . .
H19_2 H -0.220335 0.459786 0.209914 0.037 Uiso 1 1 calc R U . . .
C20_2 C -0.0980(2) 0.41538(15) 0.15579(11) 0.0348(5) Uani 1 1 d . . . . .
H20_2 H -0.144298 0.424373 0.116788 0.042 Uiso 1 1 calc R U . . .
C21_2 C 0.01621(19) 0.38068(14) 0.15759(10) 0.0302(4) Uani 1 1 d . . . . .
H21_2 H 0.046220 0.366394 0.119944 0.036 Uiso 1 1 calc R U . . .
C22_2 C 0.08570(17) 0.36734(12) 0.21605(9) 0.0244(4) Uani 1 1 d . . . . .
C23_2 C 0.04086(18) 0.39021(12) 0.27172(9) 0.0242(4) Uani 1 1 d . . . . .
H23_2 H 0.088697 0.383144 0.310797 0.029 Uiso 1 1 calc R U . . .
C24_2 C 0.20792(17) 0.32625(12) 0.21937(10) 0.0252(4) Uani 1 1 d . . . . .
C4_2 C 0.0170(2) 0.36324(15) 0.82742(11) 0.0345(5) Uani 1 1 d . . . . .
H4_2 H -0.017448 0.376322 0.863855 0.041 Uiso 1 1 calc R U . . .
N1_3 N 0.50682(15) 0.24901(11) 0.96722(8) 0.0271(4) Uani 1 1 d . . . . .
C2_3 C 0.6001(2) 0.27060(15) 1.01591(11) 0.0341(5) Uani 1 1 d . . . . .
H2_3 H 0.677645 0.283661 1.006721 0.041 Uiso 1 1 calc R U . . .
C3_3 C 0.5874(2) 0.27454(15) 1.07932(11) 0.0374(5) Uani 1 1 d . . . . .
H3_3 H 0.655269 0.289143 1.111735 0.045 Uiso 1 1 calc R U . . .
C4_3 C 0.4731(2) 0.25658(14) 1.09372(11) 0.0331(5) Uani 1 1 d . . . . .
H4_3 H 0.461812 0.258831 1.135939 0.040 Uiso 1 1 calc R U . . .
C5_3 C 0.3753(2) 0.23511(17) 1.04386(11) 0.0407(6) Uani 1 1 d . . . . .
H5_3 H 0.296544 0.222859 1.051863 0.049 Uiso 1 1 calc R U . . .
C6_3 C 0.3965(2) 0.23212(16) 0.98187(11) 0.0377(5) Uani 1 1 d . . . . .
H6_3 H 0.330051 0.217527 0.948622 0.045 Uiso 1 1 calc R U . . .
N1_4 N 0.56486(16) 0.36301(11) 0.86468(8) 0.0277(4) Uani 1 1 d . . . . .
C2_4 C 0.6629(2) 0.39533(13) 0.84437(10) 0.0307(4) Uani 1 1 d . . . . .
H2_4 H 0.716240 0.358911 0.827511 0.037 Uiso 1 1 calc R U . . .
C3_4 C 0.6879(2) 0.48042(14) 0.84746(11) 0.0364(5) Uani 1 1 d . . . . .
H3_4 H 0.756967 0.500651 0.833020 0.044 Uiso 1 1 calc R U . . .
C4_4 C 0.6095(3) 0.53511(15) 0.87216(13) 0.0443(6) Uani 1 1 d . . . . .
H4_4 H 0.624171 0.592710 0.874376 0.053 Uiso 1 1 calc R U . . .
C5_4 C 0.5090(3) 0.50246(15) 0.89351(14) 0.0499(7) Uani 1 1 d . . . . .
H5_4 H 0.455098 0.537846 0.910942 0.060 Uiso 1 1 calc R U . . .
C6_4 C 0.4891(2) 0.41638(14) 0.88872(12) 0.0390(5) Uani 1 1 d . . . . .
H6_4 H 0.420402 0.394821 0.902748 0.047 Uiso 1 1 calc R U . . .
N1_5 N 0.49638(15) 0.10966(10) 0.85086(8) 0.0254(3) Uani 1 1 d . . . . .
C2_5 C 0.5553(2) 0.06484(14) 0.89456(11) 0.0371(5) Uani 1 1 d . . . . .
H2_5 H 0.614310 0.092345 0.927579 0.044 Uiso 1 1 calc R U . . .
C3_5 C 0.5323(2) -0.02046(14) 0.89264(12) 0.0407(5) Uani 1 1 d . . . . .
H3_5 H 0.574846 -0.049377 0.923906 0.049 Uiso 1 1 calc R U . . .
C4_5 C 0.4451(2) -0.06235(14) 0.84365(11) 0.0350(5) Uani 1 1 d . . . . .
H4_5 H 0.427085 -0.119598 0.841452 0.042 Uiso 1 1 calc R U . . .
C5_5 C 0.3858(2) -0.01641(13) 0.79820(11) 0.0339(5) Uani 1 1 d . . . . .
H5_5 H 0.327384 -0.042717 0.764390 0.041 Uiso 1 1 calc R U . . .
C6_5 C 0.41347(19) 0.06897(13) 0.80302(10) 0.0284(4) Uani 1 1 d . . . . .
H6_5 H 0.372977 0.099023 0.771912 0.034 Uiso 1 1 calc R U . . .
N1_6 N 0.39738(15) 0.31377(10) 0.40880(8) 0.0256(3) Uani 1 1 d . . . . .
C2_6 C 0.28942(19) 0.28974(12) 0.42383(10) 0.0284(4) Uani 1 1 d . . . . .
H2_6 H 0.223546 0.273118 0.390675 0.034 Uiso 1 1 calc R U . . .
C3_6 C 0.2702(2) 0.28821(13) 0.48577(11) 0.0301(4) Uani 1 1 d . . . . .
H3_6 H 0.193943 0.270070 0.493926 0.036 Uiso 1 1 calc R U . . .
C4_6 C 0.3675(2) 0.31437(13) 0.53561(10) 0.0315(4) Uani 1 1 d . . . . .
H4_6 H 0.357638 0.314360 0.577880 0.038 Uiso 1 1 calc R U . . .
C5_6 C 0.4797(2) 0.34055(13) 0.52089(10) 0.0296(4) Uani 1 1 d . . . . .
H5_6 H 0.546165 0.359246 0.553210 0.035 Uiso 1 1 calc R U . . .
C6_6 C 0.49109(18) 0.33839(12) 0.45761(10) 0.0268(4) Uani 1 1 d . . . . .
H6_6 H 0.567153 0.354727 0.448154 0.032 Uiso 1 1 calc R U . . .
N1_7 N 0.39677(15) 0.17222(10) 0.29429(8) 0.0258(3) Uani 1 1 d . . . . .
C2_7 C 0.4458(2) 0.12770(13) 0.34079(11) 0.0315(4) Uani 1 1 d . . . . .
H2_7 H 0.498144 0.155216 0.376577 0.038 Uiso 1 1 calc R U . . .
C3_7 C 0.4209(2) 0.04186(14) 0.33713(12) 0.0374(5) Uani 1 1 d . . . . .
H3_7 H 0.455041 0.012708 0.370316 0.045 Uiso 1 1 calc R U . . .
C4_7 C 0.3450(2) 0.00039(14) 0.28368(13) 0.0387(5) Uani 1 1 d . . . . .
H4_7 H 0.328014 -0.057144 0.279992 0.046 Uiso 1 1 calc R U . . .
C5_7 C 0.2946(2) 0.04629(14) 0.23554(12) 0.0374(5) Uani 1 1 d . . . . .
H5_7 H 0.242889 0.019937 0.199099 0.045 Uiso 1 1 calc R U . . .
C6_7 C 0.32216(19) 0.13159(13) 0.24245(11) 0.0312(4) Uani 1 1 d . . . . .
H6_7 H 0.287921 0.162058 0.210115 0.037 Uiso 1 1 calc R U . . .
N1_8 N 0.46454(14) 0.42309(10) 0.30256(8) 0.0225(3) Uani 1 1 d . . . . .
C2_8 C 0.38005(18) 0.47665(12) 0.31804(10) 0.0258(4) Uani 1 1 d . . . . .
H2_8 H 0.308856 0.455131 0.329766 0.031 Uiso 1 1 calc R U . . .
C3_8 C 0.39415(19) 0.56205(13) 0.31732(10) 0.0278(4) Uani 1 1 d . . . . .
H3_8 H 0.333599 0.597063 0.328297 0.033 Uiso 1 1 calc R U . . .
C4_8 C 0.50030(19) 0.59489(12) 0.29993(10) 0.0279(4) Uani 1 1 d . . . . .
H4_8 H 0.512049 0.652105 0.298663 0.033 Uiso 1 1 calc R U . . .
C5_8 C 0.58798(19) 0.54020(13) 0.28455(10) 0.0297(4) Uani 1 1 d . . . . .
H5_8 H 0.660434 0.560294 0.273229 0.036 Uiso 1 1 calc R U . . .
C6_8 C 0.56684(18) 0.45508(13) 0.28617(10) 0.0271(4) Uani 1 1 d . . . . .
H6_8 H 0.626117 0.418809 0.275444 0.032 Uiso 1 1 calc R U . . .
N1_9 N 0.6006(2) 0.14713(14) 0.50518(11) 0.0454(5) Uani 1 1 d . . . . .
C2_9 C 0.6953(3) 0.18900(17) 0.54657(15) 0.0511(7) Uani 1 1 d . . . . .
H2_9 H 0.766068 0.204152 0.531324 0.061 Uiso 1 1 calc R U . . .
C3_9 C 0.6919(3) 0.21035(16) 0.61045(15) 0.0541(8) Uani 1 1 d . . . . .
H3_9 H 0.759983 0.238003 0.637746 0.065 Uiso 1 1 calc R U . . .
C4_9 C 0.5860(3) 0.19014(16) 0.63347(14) 0.0523(7) Uani 1 1 d . . . . .
H4_9 H 0.580646 0.204541 0.676219 0.063 Uiso 1 1 calc R U . . .
C5_9 C 0.4901(3) 0.14860(15) 0.59167(13) 0.0486(6) Uani 1 1 d . . . . .
H5_9 H 0.417228 0.134265 0.605319 0.058 Uiso 1 1 calc R U . . .
C6_9 C 0.5022(2) 0.12790(14) 0.52873(13) 0.0417(5) Uani 1 1 d . . . . .
H6_9 H 0.436137 0.098335 0.501152 0.050 Uiso 1 1 calc R U . . .

loop_
_atom_site_aniso_label
_atom_site_aniso_U_11
_atom_site_aniso_U_22
_atom_site_aniso_U_33
_atom_site_aniso_U_23
_atom_site_aniso_U_13
_atom_site_aniso_U_12
Cu1 0.02556(14) 0.02315(13) 0.02316(15) 0.00400(10) 0.00608(9) 0.00338(9)
Cu2 0.02220(13) 0.02041(12) 0.02281(14) 0.00344(10) 0.00448(9) 0.00281(9)
O1_1 0.0260(7) 0.0302(7) 0.0293(8) -0.0008(6) 0.0074(6) 0.0030(5)
C1_1 0.0288(10) 0.0237(9) 0.0317(12) -0.0002(9) 0.0072(8) 0.0000(7)
O2_1 0.0307(8) 0.0392(8) 0.0308(9) -0.0018(7) 0.0049(6) 0.0072(6)
C2_1 0.0271(10) 0.0276(10) 0.0320(12) 0.0029(9) 0.0086(8) 0.0000(8)
O3_1 0.0233(7) 0.0248(7) 0.0251(7) 0.0027(6) 0.0055(5) 0.0043(5)
C3_1 0.0312(11) 0.0534(14) 0.0300(12) 0.0073(11) 0.0095(8) 0.0019(10)
O4_1 0.0331(8) 0.0335(8) 0.0245(8) 0.0032(6) 0.0029(6) 0.0077(6)
C5_1 0.0262(11) 0.0682(17) 0.0366(13) 0.0172(12) 0.0098(9) 0.0123(10)
C6_1 0.0285(11) 0.0357(11) 0.0303(12) 0.0062(9) 0.0094(8) 0.0020(8)
C7_1 0.0283(10) 0.0273(10) 0.0289(11) 0.0035(9) 0.0053(8) -0.0006(8)
N8_1 0.0245(9) 0.0354(9) 0.0333(10) 0.0046(8) 0.0083(7) 0.0039(7)
C9_1 0.0256(10) 0.0265(9) 0.0326(12) 0.0018(9) 0.0056(8) 0.0017(7)
C10_1 0.0247(10) 0.0254(9) 0.0320(11) 0.0003(9) 0.0041(8) -0.0010(7)
C11_1 0.0234(10) 0.0241(9) 0.0345(12) 0.0039(9) 0.0028(8) 0.0025(7)
C12_1 0.0256(10) 0.0232(9) 0.0311(11) 0.0037(9) 0.0015(7) 0.0012(7)
C13_1 0.0268(10) 0.0267(9) 0.0309(11) 0.0022(9) 0.0047(8) 0.0040(7)
C14_1 0.0272(10) 0.0294(10) 0.0338(12) 0.0058(9) 0.0025(8) 0.0059(8)
C15_1 0.0270(10) 0.0295(10) 0.0293(11) 0.0063(9) 0.0022(8) 0.0046(8)
C16_1 0.0265(10) 0.0257(9) 0.0295(11) 0.0029(9) 0.0020(7) 0.0008(7)
N17_1 0.0267(9) 0.0281(8) 0.0293(10) 0.0039(8) 0.0014(6) 0.0027(6)
C18_1 0.0269(10) 0.0233(9) 0.0294(11) 0.0039(8) 0.0027(7) 0.0008(7)
C19_1 0.0242(10) 0.0305(10) 0.0393(12) 0.0085(9) 0.0057(8) 0.0055(8)
C20_1 0.0341(11) 0.0356(11) 0.0334(12) 0.0063(10) 0.0138(9) 0.0060(9)
C21_1 0.0305(10) 0.0291(10) 0.0276(11) 0.0068(9) 0.0063(8) 0.0041(8)
C22_1 0.0251(10) 0.0196(8) 0.0277(11) 0.0020(8) 0.0046(7) 0.0011(7)
C23_1 0.0274(10) 0.0218(9) 0.0270(11) 0.0021(8) 0.0056(7) 0.0023(7)
C24_1 0.0264(10) 0.0195(8) 0.0268(11) 0.0034(8) 0.0040(7) 0.0006(7)
C4_1 0.0301(12) 0.0797(19) 0.0284(12) 0.0161(13) 0.0070(9) 0.0073(11)
O1_2 0.0273(7) 0.0298(7) 0.0271(8) 0.0082(6) 0.0051(5) 0.0046(6)
C1_2 0.0274(10) 0.0232(9) 0.0297(11) 0.0082(9) 0.0054(7) 0.0022(7)
O2_2 0.0326(8) 0.0348(8) 0.0305(8) 0.0099(7) 0.0107(6) 0.0079(6)
C2_2 0.0278(10) 0.0241(9) 0.0288(11) 0.0075(8) 0.0067(8) 0.0031(7)
O3_2 0.0221(7) 0.0251(7) 0.0247(7) 0.0034(6) 0.0048(5) 0.0024(5)
C3_2 0.0338(11) 0.0340(11) 0.0278(11) 0.0095(9) 0.0058(8) 0.0051(8)
O4_2 0.0329(8) 0.0483(9) 0.0288(8) 0.0048(7) 0.0112(6) 0.0103(7)
C5_2 0.0298(10) 0.0314(10) 0.0322(12) 0.0093(9) 0.0103(8) 0.0070(8)
C6_2 0.0291(10) 0.0244(9) 0.0278(11) 0.0072(8) 0.0058(8) 0.0005(7)
C7_2 0.0279(10) 0.0238(9) 0.0272(11) 0.0065(8) 0.0076(7) 0.0015(7)
N8_2 0.0290(9) 0.0289(8) 0.0270(9) 0.0070(7) 0.0052(6) 0.0032(7)
C9_2 0.0302(11) 0.0308(10) 0.0317(12) 0.0092(9) 0.0086(8) 0.0086(8)
C10_2 0.0269(10) 0.0234(9) 0.0284(11) 0.0053(8) 0.0063(7) 0.0033(7)
C11_2 0.0268(10) 0.0267(9) 0.0304(11) 0.0067(9) 0.0087(8) 0.0066(7)
C12_2 0.0257(10) 0.0214(9) 0.0290(11) 0.0040(8) 0.0079(7) 0.0017(7)
C13_2 0.0282(10) 0.0251(9) 0.0286(11) 0.0061(9) 0.0059(7) 0.0042(7)
C14_2 0.0295(10) 0.0248(9) 0.0324(12) 0.0055(9) 0.0096(8) 0.0077(7)
C15_2 0.0284(10) 0.0254(9) 0.0277(11) 0.0038(9) 0.0102(8) 0.0045(7)
C16_2 0.0251(10) 0.0227(9) 0.0290(11) 0.0038(8) 0.0071(7) 0.0028(7)
N17_2 0.0241(8) 0.0273(8) 0.0287(9) 0.0059(7) 0.0083(6) 0.0032(6)
C18_2 0.0265(10) 0.0226(9) 0.0267(11) 0.0059(8) 0.0081(7) 0.0019(7)
C19_2 0.0260(10) 0.0361(11) 0.0333(12) 0.0120(10) 0.0065(8) 0.0085(8)
C20_2 0.0312(11) 0.0482(13) 0.0276(11) 0.0149(10) 0.0039(8) 0.0092(9)
C21_2 0.0312(11) 0.0380(11) 0.0232(11) 0.0059(9) 0.0077(8) 0.0055(8)
C22_2 0.0235(9) 0.0260(9) 0.0249(10) 0.0055(8) 0.0061(7) 0.0021(7)
C23_2 0.0257(10) 0.0240(9) 0.0243(10) 0.0067(8) 0.0058(7) 0.0019(7)
C24_2 0.0229(9) 0.0261(9) 0.0277(11) 0.0045(8) 0.0065(7) 0.0011(7)
C4_2 0.0390(12) 0.0410(12) 0.0271(12) 0.0072(10) 0.0124(8) 0.0093(9)
N1_3 0.0291(9) 0.0288(8) 0.0246(9) 0.0047(7) 0.0066(6) 0.0033(7)
C2_3 0.0313(11) 0.0406(12) 0.0301(12) 0.0062(10) 0.0037(8) -0.0003(9)
C3_3 0.0437(13) 0.0384(12) 0.0274(12) 0.0045(10) -0.0017(9) 0.0031(10)
C4_3 0.0467(13) 0.0324(11) 0.0235(11) 0.0083(9) 0.0096(9) 0.0153(9)
C5_3 0.0356(12) 0.0610(16) 0.0292(12) 0.0120(12) 0.0111(9) 0.0063(11)
C6_3 0.0316(11) 0.0547(14) 0.0274(12) 0.0087(11) 0.0054(8) -0.0010(10)
N1_4 0.0328(9) 0.0260(8) 0.0258(9) 0.0036(7) 0.0089(7) 0.0038(7)
C2_4 0.0368(11) 0.0294(10) 0.0270(11) 0.0031(9) 0.0094(8) 0.0014(8)
C3_4 0.0457(13) 0.0325(11) 0.0323(12) 0.0046(10) 0.0116(9) -0.0036(9)
C4_4 0.0662(17) 0.0243(10) 0.0447(15) -0.0001(11) 0.0201(12) -0.0008(10)
C5_4 0.0674(18) 0.0282(11) 0.0616(19) 0.0018(12) 0.0334(14) 0.0095(11)
C6_4 0.0469(13) 0.0290(11) 0.0458(14) 0.0044(10) 0.0213(10) 0.0059(9)
N1_5 0.0276(9) 0.0240(8) 0.0249(9) 0.0035(7) 0.0048(6) 0.0051(6)
C2_5 0.0452(13) 0.0307(11) 0.0326(12) 0.0066(10) -0.0030(9) 0.0049(9)
C3_5 0.0548(15) 0.0305(11) 0.0349(13) 0.0089(10) -0.0024(10) 0.0093(10)
C4_5 0.0433(13) 0.0253(10) 0.0373(13) 0.0073(10) 0.0073(9) 0.0040(9)
C5_5 0.0360(12) 0.0281(10) 0.0352(12) 0.0037(9) 0.0004(9) -0.0005(8)
C6_5 0.0306(10) 0.0274(10) 0.0273(11) 0.0053(9) 0.0037(8) 0.0049(8)
N1_6 0.0280(9) 0.0225(8) 0.0268(9) 0.0042(7) 0.0058(6) 0.0018(6)
C2_6 0.0293(10) 0.0254(9) 0.0296(11) 0.0019(9) 0.0036(8) 0.0017(8)
C3_6 0.0325(11) 0.0257(10) 0.0356(12) 0.0078(9) 0.0126(8) 0.0037(8)
C4_6 0.0425(12) 0.0292(10) 0.0257(11) 0.0072(9) 0.0097(8) 0.0097(9)
C5_6 0.0352(11) 0.0278(10) 0.0243(11) 0.0029(9) 0.0009(8) 0.0073(8)
C6_6 0.0289(10) 0.0233(9) 0.0276(11) 0.0018(8) 0.0046(7) 0.0028(7)
N1_7 0.0258(8) 0.0217(8) 0.0305(10) 0.0029(7) 0.0065(6) 0.0041(6)
C2_7 0.0332(11) 0.0267(10) 0.0339(12) 0.0046(9) 0.0033(8) 0.0030(8)
C3_7 0.0405(13) 0.0259(10) 0.0474(15) 0.0095(10) 0.0082(10) 0.0061(9)
C4_7 0.0390(12) 0.0237(10) 0.0537(16) 0.0008(10) 0.0126(10) 0.0004(9)
C5_7 0.0369(12) 0.0286(10) 0.0437(14) -0.0054(10) 0.0064(9) -0.0024(9)
C6_7 0.0316(11) 0.0286(10) 0.0329(12) 0.0004(9) 0.0063(8) 0.0031(8)
N1_8 0.0238(8) 0.0233(8) 0.0214(8) 0.0043(7) 0.0053(6) 0.0045(6)
C2_8 0.0264(10) 0.0259(9) 0.0255(11) 0.0012(8) 0.0075(7) 0.0015(7)
C3_8 0.0324(11) 0.0267(9) 0.0257(11) 0.0022(9) 0.0087(8) 0.0064(8)
C4_8 0.0353(11) 0.0218(9) 0.0275(11) 0.0053(8) 0.0065(8) 0.0019(8)
C5_8 0.0275(10) 0.0295(10) 0.0346(12) 0.0096(9) 0.0085(8) 0.0016(8)
C6_8 0.0248(10) 0.0266(9) 0.0313(11) 0.0071(9) 0.0062(7) 0.0043(7)
N1_9 0.0490(13) 0.0438(11) 0.0455(13) 0.0073(10) 0.0101(9) 0.0176(9)
C2_9 0.0431(14) 0.0430(14) 0.068(2) 0.0112(14) 0.0081(12) 0.0092(11)
C3_9 0.0591(17) 0.0332(12) 0.0586(19) -0.0013(13) -0.0184(13) 0.0104(11)
C4_9 0.087(2) 0.0334(12) 0.0363(15) 0.0103(11) 0.0025(13) 0.0201(13)
C5_9 0.0694(18) 0.0312(12) 0.0500(17) 0.0154(12) 0.0159(13) 0.0095(11)
C6_9 0.0485(14) 0.0286(11) 0.0458(15) 0.0006(11) 0.0036(11) 0.0055(9)

loop_
_atom_type_symbol
_atom_type_description
_atom_type_scat_dispersion_real
_atom_type_scat_dispersion_imag
_atom_type_scat_source
C C 0.0033 0.0016 'International Tables Vol C Tables 4.2.6.8 and 6.1.1.4'
H H 0.0000 0.0000 'International Tables Vol C Tables 4.2.6.8 and 6.1.1.4'
N N 0.0061 0.0033 'International Tables Vol C Tables 4.2.6.8 and 6.1.1.4'
O O 0.0106 0.0060 'International Tables Vol C Tables 4.2.6.8 and 6.1.1.4'
Cu Cu 0.3201 1.2651 'International Tables Vol C Tables 4.2.6.8 and 6.1.1.4'

loop_
_geom_angle_atom_site_label_1
_geom_angle_atom_site_label_2
_geom_angle_atom_site_label_3
_geom_angle
_geom_angle_site_symmetry_1
_geom_angle_site_symmetry_3
_geom_angle_publ_flag
O1_2 Cu1 O1_1 179.24(6) . . ?
O1_2 Cu1 N1_5 91.36(7) . . ?
O1_1 Cu1 N1_5 89.02(7) . . ?
O1_2 Cu1 N1_4 88.77(7) . . ?
O1_1 Cu1 N1_4 90.80(7) . . ?
N1_5 Cu1 N1_4 174.89(7) . . ?
O1_2 Cu1 N1_3 89.20(7) . . ?
O1_1 Cu1 N1_3 91.45(7) . . ?
N1_5 Cu1 N1_3 92.28(7) . . ?
N1_4 Cu1 N1_3 92.83(7) . . ?
O3_2 Cu2 O3_1 178.42(5) . . ?
O3_2 Cu2 N1_7 89.70(7) . . ?
O3_1 Cu2 N1_7 88.79(7) . . ?
O3_2 Cu2 N1_8 88.56(7) . . ?
O3_1 Cu2 N1_8 93.00(7) . . ?
N1_7 Cu2 N1_8 172.24(7) . . ?
O3_2 Cu2 N1_6 89.24(6) . . ?
O3_1 Cu2 N1_6 90.38(6) . . ?
N1_7 Cu2 N1_6 92.82(7) . . ?
N1_8 Cu2 N1_6 94.72(7) . . ?
C1_1 O1_1 Cu1 108.37(13) . . ?
O2_1 C1_1 O1_1 123.61(19) . . ?
O2_1 C1_1 C2_1 119.48(19) . . ?
O1_1 C1_1 C2_1 116.91(18) . . ?
C7_1 C2_1 C3_1 119.86(19) . . ?
C7_1 C2_1 C1_1 119.21(19) . . ?
C3_1 C2_1 C1_1 120.93(19) . . ?
C24_1 O3_1 Cu2 110.55(12) . . ?
C4_1 C3_1 C2_1 119.7(2) . . ?
C4_1 C3_1 H3_1 120.1 . . ?
C2_1 C3_1 H3_1 120.1 . . ?
C4_1 C5_1 C6_1 120.3(2) . . ?
C4_1 C5_1 H5_1 119.8 . . ?
C6_1 C5_1 H5_1 119.8 . . ?
C7_1 C6_1 C5_1 119.1(2) . . ?
C7_1 C6_1 N8_1 123.71(19) . . ?
C5_1 C6_1 N8_1 117.18(19) . . ?
C6_1 C7_1 C2_1 120.7(2) . . ?
C6_1 C7_1 H7_1 119.6 . . ?
C2_1 C7_1 H7_1 119.6 . . ?
C9_1 N8_1 C6_1 119.36(18) . . ?
N8_1 C9_1 C10_1 121.88(19) . . ?
N8_1 C9_1 H9_1 119.1 . . ?
C10_1 C9_1 H9_1 119.1 . . ?
C11_1 C10_1 C15_1 119.3(2) . . ?
C11_1 C10_1 C9_1 120.49(18) . . ?
C15_1 C10_1 C9_1 120.12(19) . . ?
C10_1 C11_1 C12_1 120.75(18) . . ?
C10_1 C11_1 H11_1 119.6 . . ?
C12_1 C11_1 H11_1 119.6 . . ?
C11_1 C12_1 C13_1 119.02(19) . . ?
C11_1 C12_1 C16_1 122.79(18) . . ?
C13_1 C12_1 C16_1 118.04(19) . . ?
C14_1 C13_1 C12_1 120.7(2) . . ?
C14_1 C13_1 H13_1 119.6 . . ?
C12_1 C13_1 H13_1 119.6 . . ?
C15_1 C14_1 C13_1 119.95(19) . . ?
C15_1 C14_1 H14_1 120.0 . . ?
C13_1 C14_1 H14_1 120.0 . . ?
C14_1 C15_1 C10_1 120.22(19) . . ?
C14_1 C15_1 H15_1 119.9 . . ?
C10_1 C15_1 H15_1 119.9 . . ?
N17_1 C16_1 C12_1 123.4(2) . . ?
N17_1 C16_1 H16_1 118.3 . . ?
C12_1 C16_1 H16_1 118.3 . . ?
C16_1 N17_1 C18_1 117.65(19) . . ?
C23_1 C18_1 C19_1 119.29(19) . . ?
C23_1 C18_1 N17_1 117.64(18) . . ?
C19_1 C18_1 N17_1 123.04(18) . . ?
C20_1 C19_1 C18_1 120.20(19) . . ?
C20_1 C19_1 H19_1 119.9 . . ?
C18_1 C19_1 H19_1 119.9 . . ?
C19_1 C20_1 C21_1 120.4(2) . . ?
C19_1 C20_1 H20_1 119.8 . . ?
C21_1 C20_1 H20_1 119.8 . . ?
C20_1 C21_1 C22_1 119.93(19) . . ?
C20_1 C21_1 H21_1 120.0 . . ?
C22_1 C21_1 H21_1 120.0 . . ?
C23_1 C22_1 C21_1 119.75(18) . . ?
C23_1 C22_1 C24_1 121.43(18) . . ?
C21_1 C22_1 C24_1 118.82(18) . . ?
C22_1 C23_1 C18_1 120.37(19) . . ?
C22_1 C23_1 H23_1 119.8 . . ?
C18_1 C23_1 H23_1 119.8 . . ?
O4_1 C24_1 O3_1 123.75(18) . . ?
O4_1 C24_1 C22_1 119.46(18) . . ?
O3_1 C24_1 C22_1 116.79(17) . . ?
C3_1 C4_1 C5_1 120.3(2) . . ?
C3_1 C4_1 H4_1 119.9 . . ?
C5_1 C4_1 H4_1 119.9 . . ?
C1_2 O1_2 Cu1 122.48(13) . . ?
O2_2 C1_2 O1_2 125.97(18) . . ?
O2_2 C1_2 C2_2 119.97(18) . . ?
O1_2 C1_2 C2_2 114.06(18) . . ?
C3_2 C2_2 C7_2 120.02(18) . . ?
C3_2 C2_2 C1_2 120.77(18) . . ?
C7_2 C2_2 C1_2 119.21(18) . . ?
C24_2 O3_2 Cu2 125.60(12) . . ?
C4_2 C3_2 C2_2 120.0(2) . . ?
C4_2 C3_2 H3_2 120.0 . . ?
C2_2 C3_2 H3_2 120.0 . . ?
C6_2 C5_2 C4_2 120.82(19) . . ?
C6_2 C5_2 H5_2 119.6 . . ?
C4_2 C5_2 H5_2 119.6 . . ?
C5_2 C6_2 C7_2 119.26(19) . . ?
C5_2 C6_2 N8_2 115.10(18) . . ?
C7_2 C6_2 N8_2 125.62(19) . . ?
C2_2 C7_2 C6_2 120.01(19) . . ?
C2_2 C7_2 H7_2 120.0 . . ?
C6_2 C7_2 H7_2 120.0 . . ?
C9_2 N8_2 C6_2 122.50(18) . . ?
N8_2 C9_2 C10_2 120.85(19) . . ?
N8_2 C9_2 H9_2 119.6 . . ?
C10_2 C9_2 H9_2 119.6 . . ?
C11_2 C10_2 C15_2 118.81(18) . . ?
C11_2 C10_2 C9_2 121.55(18) . . ?
C15_2 C10_2 C9_2 119.54(19) . . ?
C10_2 C11_2 C12_2 121.35(18) . . ?
C10_2 C11_2 H11_2 119.3 . . ?
C12_2 C11_2 H11_2 119.3 . . ?
C13_2 C12_2 C11_2 118.98(19) . . ?
C13_2 C12_2 C16_2 122.66(18) . . ?
C11_2 C12_2 C16_2 118.35(17) . . ?
C14_2 C13_2 C12_2 119.76(19) . . ?
C14_2 C13_2 H13_2 120.1 . . ?
C12_2 C13_2 H13_2 120.1 . . ?
C13_2 C14_2 C15_2 120.93(18) . . ?
C13_2 C14_2 H14_2 119.5 . . ?
C15_2 C14_2 H14_2 119.5 . . ?
C14_2 C15_2 C10_2 120.14(19) . . ?
C14_2 C15_2 H15_2 119.9 . . ?
C10_2 C15_2 H15_2 119.9 . . ?
N17_2 C16_2 C12_2 123.57(18) . . ?
N17_2 C16_2 H16_2 118.2 . . ?
C12_2 C16_2 H16_2 118.2 . . ?
C16_2 N17_2 C18_2 117.42(17) . . ?
C19_2 C18_2 C23_2 118.69(19) . . ?
C19_2 C18_2 N17_2 118.24(17) . . ?
C23_2 C18_2 N17_2 123.07(18) . . ?
C20_2 C19_2 C18_2 120.22(19) . . ?
C20_2 C19_2 H19_2 119.9 . . ?
C18_2 C19_2 H19_2 119.9 . . ?
C19_2 C20_2 C21_2 120.6(2) . . ?
C19_2 C20_2 H20_2 119.7 . . ?
C21_2 C20_2 H20_2 119.7 . . ?
C20_2 C21_2 C22_2 119.7(2) . . ?
C20_2 C21_2 H21_2 120.1 . . ?
C22_2 C21_2 H21_2 120.1 . . ?
C23_2 C22_2 C21_2 119.48(18) . . ?
C23_2 C22_2 C24_2 119.50(18) . . ?
C21_2 C22_2 C24_2 121.00(18) . . ?
C22_2 C23_2 C18_2 121.28(18) . . ?
C22_2 C23_2 H23_2 119.4 . . ?
C18_2 C23_2 H23_2 119.4 . . ?
O4_2 C24_2 O3_2 125.82(18) . . ?
O4_2 C24_2 C22_2 120.14(18) . . ?
O3_2 C24_2 C22_2 114.05(17) . . ?
C3_2 C4_2 C5_2 119.9(2) . . ?
C3_2 C4_2 H4_2 120.1 . . ?
C5_2 C4_2 H4_2 120.1 . . ?
C6_3 N1_3 C2_3 116.92(19) . . ?
C6_3 N1_3 Cu1 119.62(15) . . ?
C2_3 N1_3 Cu1 123.45(14) . . ?
N1_3 C2_3 C3_3 123.4(2) . . ?
N1_3 C2_3 H2_3 118.3 . . ?
C3_3 C2_3 H2_3 118.3 . . ?
C4_3 C3_3 C2_3 119.0(2) . . ?
C4_3 C3_3 H3_3 120.5 . . ?
C2_3 C3_3 H3_3 120.5 . . ?
C3_3 C4_3 C5_3 118.3(2) . . ?
C3_3 C4_3 H4_3 120.9 . . ?
C5_3 C4_3 H4_3 120.9 . . ?
C4_3 C5_3 C6_3 118.9(2) . . ?
C4_3 C5_3 H5_3 120.6 . . ?
C6_3 C5_3 H5_3 120.6 . . ?
N1_3 C6_3 C5_3 123.5(2) . . ?
N1_3 C6_3 H6_3 118.3 . . ?
C5_3 C6_3 H6_3 118.3 . . ?
C6_4 N1_4 C2_4 117.82(19) . . ?
C6_4 N1_4 Cu1 119.42(15) . . ?
C2_4 N1_4 Cu1 122.74(14) . . ?
N1_4 C2_4 C3_4 122.7(2) . . ?
N1_4 C2_4 H2_4 118.7 . . ?
C3_4 C2_4 H2_4 118.7 . . ?
C4_4 C3_4 C2_4 119.3(2) . . ?
C4_4 C3_4 H3_4 120.4 . . ?
C2_4 C3_4 H3_4 120.4 . . ?
C5_4 C4_4 C3_4 118.4(2) . . ?
C5_4 C4_4 H4_4 120.8 . . ?
C3_4 C4_4 H4_4 120.8 . . ?
C4_4 C5_4 C6_4 119.3(2) . . ?
C4_4 C5_4 H5_4 120.4 . . ?
C6_4 C5_4 H5_4 120.4 . . ?
N1_4 C6_4 C5_4 122.5(2) . . ?
N1_4 C6_4 H6_4 118.7 . . ?
C5_4 C6_4 H6_4 118.7 . . ?
C6_5 N1_5 C2_5 117.87(18) . . ?
C6_5 N1_5 Cu1 122.68(14) . . ?
C2_5 N1_5 Cu1 119.37(15) . . ?
N1_5 C2_5 C3_5 122.9(2) . . ?
N1_5 C2_5 H2_5 118.6 . . ?
C3_5 C2_5 H2_5 118.6 . . ?
C2_5 C3_5 C4_5 119.3(2) . . ?
C2_5 C3_5 H3_5 120.4 . . ?
C4_5 C3_5 H3_5 120.4 . . ?
C5_5 C4_5 C3_5 117.8(2) . . ?
C5_5 C4_5 H4_5 121.1 . . ?
C3_5 C4_5 H4_5 121.1 . . ?
C4_5 C5_5 C6_5 119.9(2) . . ?
C4_5 C5_5 H5_5 120.1 . . ?
C6_5 C5_5 H5_5 120.1 . . ?
N1_5 C6_5 C5_5 122.28(19) . . ?
N1_5 C6_5 H6_5 118.9 . . ?
C5_5 C6_5 H6_5 118.9 . . ?
C2_6 N1_6 C6_6 117.09(18) . . ?
C2_6 N1_6 Cu2 122.03(14) . . ?
C6_6 N1_6 Cu2 120.42(13) . . ?
N1_6 C2_6 C3_6 123.7(2) . . ?
N1_6 C2_6 H2_6 118.1 . . ?
C3_6 C2_6 H2_6 118.1 . . ?
C2_6 C3_6 C4_6 118.5(2) . . ?
C2_6 C3_6 H3_6 120.7 . . ?
C4_6 C3_6 H3_6 120.7 . . ?
C5_6 C4_6 C3_6 118.5(2) . . ?
C5_6 C4_6 H4_6 120.7 . . ?
C3_6 C4_6 H4_6 120.7 . . ?
C6_6 C5_6 C4_6 118.9(2) . . ?
C6_6 C5_6 H5_6 120.5 . . ?
C4_6 C5_6 H5_6 120.5 . . ?
N1_6 C6_6 C5_6 123.19(19) . . ?
N1_6 C6_6 H6_6 118.4 . . ?
C5_6 C6_6 H6_6 118.4 . . ?
C2_7 N1_7 C6_7 118.41(18) . . ?
C2_7 N1_7 Cu2 119.75(15) . . ?
C6_7 N1_7 Cu2 121.81(14) . . ?
N1_7 C2_7 C3_7 122.1(2) . . ?
N1_7 C2_7 H2_7 118.9 . . ?
C3_7 C2_7 H2_7 118.9 . . ?
C4_7 C3_7 C2_7 119.2(2) . . ?
C4_7 C3_7 H3_7 120.4 . . ?
C2_7 C3_7 H3_7 120.4 . . ?
C3_7 C4_7 C5_7 118.7(2) . . ?
C3_7 C4_7 H4_7 120.7 . . ?
C5_7 C4_7 H4_7 120.7 . . ?
C6_7 C5_7 C4_7 119.2(2) . . ?
C6_7 C5_7 H5_7 120.4 . . ?
C4_7 C5_7 H5_7 120.4 . . ?
N1_7 C6_7 C5_7 122.4(2) . . ?
N1_7 C6_7 H6_7 118.8 . . ?
C5_7 C6_7 H6_7 118.8 . . ?
C6_8 N1_8 C2_8 117.76(17) . . ?
C6_8 N1_8 Cu2 123.19(13) . . ?
C2_8 N1_8 Cu2 119.05(13) . . ?
N1_8 C2_8 C3_8 123.05(18) . . ?
N1_8 C2_8 H2_8 118.5 . . ?
C3_8 C2_8 H2_8 118.5 . . ?
C2_8 C3_8 C4_8 118.94(19) . . ?
C2_8 C3_8 H3_8 120.5 . . ?
C4_8 C3_8 H3_8 120.5 . . ?
C5_8 C4_8 C3_8 118.24(19) . . ?
C5_8 C4_8 H4_8 120.9 . . ?
C3_8 C4_8 H4_8 120.9 . . ?
C4_8 C5_8 C6_8 119.39(19) . . ?
C4_8 C5_8 H5_8 120.3 . . ?
C6_8 C5_8 H5_8 120.3 . . ?
N1_8 C6_8 C5_8 122.61(19) . . ?
N1_8 C6_8 H6_8 118.7 . . ?
C5_8 C6_8 H6_8 118.7 . . ?
C6_9 N1_9 C2_9 116.3(2) . . ?
N1_9 C2_9 C3_9 123.0(3) . . ?
N1_9 C2_9 H2_9 118.5 . . ?
C3_9 C2_9 H2_9 118.5 . . ?
C2_9 C3_9 C4_9 119.2(3) . . ?
C2_9 C3_9 H3_9 120.4 . . ?
C4_9 C3_9 H3_9 120.4 . . ?
C5_9 C4_9 C3_9 117.9(3) . . ?
C5_9 C4_9 H4_9 121.0 . . ?
C3_9 C4_9 H4_9 121.0 . . ?
C4_9 C5_9 C6_9 119.2(3) . . ?
C4_9 C5_9 H5_9 120.4 . . ?
C6_9 C5_9 H5_9 120.4 . . ?
N1_9 C6_9 C5_9 124.4(3) . . ?
N1_9 C6_9 H6_9 117.8 . . ?
C5_9 C6_9 H6_9 117.8 . . ?

loop_
_geom_bond_atom_site_label_1
_geom_bond_atom_site_label_2
_geom_bond_distance
_geom_bond_site_symmetry_2
_geom_bond_publ_flag
Cu1 O1_2 1.9439(15) . ?
Cu1 O1_1 1.9677(15) . ?
Cu1 N1_5 2.0426(17) . ?
Cu1 N1_4 2.0504(18) . ?
Cu1 N1_3 2.2973(18) . ?
Cu2 O3_2 1.9450(14) . ?
Cu2 O3_1 1.9663(14) . ?
Cu2 N1_7 2.0283(17) . ?
Cu2 N1_8 2.0405(17) . ?
Cu2 N1_6 2.3046(18) . ?
O1_1 C1_1 1.286(3) . ?
C1_1 O2_1 1.236(3) . ?
C1_1 C2_1 1.503(3) . ?
C2_1 C7_1 1.390(3) . ?
C2_1 C3_1 1.396(3) . ?
O3_1 C24_1 1.283(2) . ?
C3_1 C4_1 1.381(3) . ?
C3_1 H3_1 0.9300 . ?
O4_1 C24_1 1.239(2) . ?
C5_1 C4_1 1.393(3) . ?
C5_1 C6_1 1.394(3) . ?
C5_1 H5_1 0.9300 . ?
C6_1 C7_1 1.388(3) . ?
C6_1 N8_1 1.415(3) . ?
C7_1 H7_1 0.9300 . ?
N8_1 C9_1 1.274(3) . ?
C9_1 C10_1 1.472(3) . ?
C9_1 H9_1 0.9300 . ?
C10_1 C11_1 1.390(3) . ?
C10_1 C15_1 1.409(3) . ?
C11_1 C12_1 1.396(3) . ?
C11_1 H11_1 0.9300 . ?
C12_1 C13_1 1.397(3) . ?
C12_1 C16_1 1.466(3) . ?
C13_1 C14_1 1.391(3) . ?
C13_1 H13_1 0.9300 . ?
C14_1 C15_1 1.381(3) . ?
C14_1 H14_1 0.9300 . ?
C15_1 H15_1 0.9300 . ?
C16_1 N17_1 1.277(3) . ?
C16_1 H16_1 0.9300 . ?
N17_1 C18_1 1.421(3) . ?
C18_1 C23_1 1.394(3) . ?
C18_1 C19_1 1.400(3) . ?
C19_1 C20_1 1.382(3) . ?
C19_1 H19_1 0.9300 . ?
C20_1 C21_1 1.387(3) . ?
C20_1 H20_1 0.9300 . ?
C21_1 C22_1 1.394(3) . ?
C21_1 H21_1 0.9300 . ?
C22_1 C23_1 1.392(3) . ?
C22_1 C24_1 1.509(3) . ?
C23_1 H23_1 0.9300 . ?
C4_1 H4_1 0.9300 . ?
O1_2 C1_2 1.289(2) . ?
C1_2 O2_2 1.229(3) . ?
C1_2 C2_2 1.523(3) . ?
C2_2 C3_2 1.392(3) . ?
C2_2 C7_2 1.392(3) . ?
O3_2 C24_2 1.282(2) . ?
C3_2 C4_2 1.386(3) . ?
C3_2 H3_2 0.9300 . ?
O4_2 C24_2 1.234(3) . ?
C5_2 C6_2 1.384(3) . ?
C5_2 C4_2 1.389(3) . ?
C5_2 H5_2 0.9300 . ?
C6_2 C7_2 1.400(3) . ?
C6_2 N8_2 1.419(3) . ?
C7_2 H7_2 0.9300 . ?
N8_2 C9_2 1.259(3) . ?
C9_2 C10_2 1.470(3) . ?
C9_2 H9_2 0.9300 . ?
C10_2 C11_2 1.382(3) . ?
C10_2 C15_2 1.404(3) . ?
C11_2 C12_2 1.400(3) . ?
C11_2 H11_2 0.9300 . ?
C12_2 C13_2 1.400(3) . ?
C12_2 C16_2 1.461(3) . ?
C13_2 C14_2 1.381(3) . ?
C13_2 H13_2 0.9300 . ?
C14_2 C15_2 1.383(3) . ?
C14_2 H14_2 0.9300 . ?
C15_2 H15_2 0.9300 . ?
C16_2 N17_2 1.275(3) . ?
C16_2 H16_2 0.9300 . ?
N17_2 C18_2 1.417(3) . ?
C18_2 C19_2 1.395(3) . ?
C18_2 C23_2 1.396(3) . ?
C19_2 C20_2 1.386(3) . ?
C19_2 H19_2 0.9300 . ?
C20_2 C21_2 1.388(3) . ?
C20_2 H20_2 0.9300 . ?
C21_2 C22_2 1.394(3) . ?
C21_2 H21_2 0.9300 . ?
C22_2 C23_2 1.383(3) . ?
C22_2 C24_2 1.513(3) . ?
C23_2 H23_2 0.9300 . ?
C4_2 H4_2 0.9300 . ?
N1_3 C6_3 1.331(3) . ?
N1_3 C2_3 1.335(3) . ?
C2_3 C3_3 1.383(3) . ?
C2_3 H2_3 0.9300 . ?
C3_3 C4_3 1.374(3) . ?
C3_3 H3_3 0.9300 . ?
C4_3 C5_3 1.381(3) . ?
C4_3 H4_3 0.9300 . ?
C5_3 C6_3 1.382(3) . ?
C5_3 H5_3 0.9300 . ?
C6_3 H6_3 0.9300 . ?
N1_4 C6_4 1.338(3) . ?
N1_4 C2_4 1.341(3) . ?
C2_4 C3_4 1.379(3) . ?
C2_4 H2_4 0.9300 . ?
C3_4 C4_4 1.378(3) . ?
C3_4 H3_4 0.9300 . ?
C4_4 C5_4 1.377(4) . ?
C4_4 H4_4 0.9300 . ?
C5_4 C6_4 1.385(3) . ?
C5_4 H5_4 0.9300 . ?
C6_4 H6_4 0.9300 . ?
N1_5 C6_5 1.338(3) . ?
N1_5 C2_5 1.341(3) . ?
C2_5 C3_5 1.382(3) . ?
C2_5 H2_5 0.9300 . ?
C3_5 C4_5 1.384(3) . ?
C3_5 H3_5 0.9300 . ?
C4_5 C5_5 1.380(3) . ?
C4_5 H4_5 0.9300 . ?
C5_5 C6_5 1.385(3) . ?
C5_5 H5_5 0.9300 . ?
C6_5 H6_5 0.9300 . ?
N1_6 C2_6 1.338(3) . ?
N1_6 C6_6 1.347(3) . ?
C2_6 C3_6 1.381(3) . ?
C2_6 H2_6 0.9300 . ?
C3_6 C4_6 1.389(3) . ?
C3_6 H3_6 0.9300 . ?
C4_6 C5_6 1.389(3) . ?
C4_6 H4_6 0.9300 . ?
C5_6 C6_6 1.379(3) . ?
C5_6 H5_6 0.9300 . ?
C6_6 H6_6 0.9300 . ?
N1_7 C2_7 1.344(3) . ?
N1_7 C6_7 1.346(3) . ?
C2_7 C3_7 1.390(3) . ?
C2_7 H2_7 0.9300 . ?
C3_7 C4_7 1.380(3) . ?
C3_7 H3_7 0.9300 . ?
C4_7 C5_7 1.388(4) . ?
C4_7 H4_7 0.9300 . ?
C5_7 C6_7 1.381(3) . ?
C5_7 H5_7 0.9300 . ?
C6_7 H6_7 0.9300 . ?
N1_8 C6_8 1.338(3) . ?
N1_8 C2_8 1.346(2) . ?
C2_8 C3_8 1.381(3) . ?
C2_8 H2_8 0.9300 . ?
C3_8 C4_8 1.390(3) . ?
C3_8 H3_8 0.9300 . ?
C4_8 C5_8 1.383(3) . ?
C4_8 H4_8 0.9300 . ?
C5_8 C6_8 1.388(3) . ?
C5_8 H5_8 0.9300 . ?
C6_8 H6_8 0.9300 . ?
N1_9 C6_9 1.312(3) . ?
N1_9 C2_9 1.348(4) . ?
C2_9 C3_9 1.378(4) . ?
C2_9 H2_9 0.9300 . ?
C3_9 C4_9 1.383(5) . ?
C3_9 H3_9 0.9300 . ?
C4_9 C5_9 1.358(4) . ?
C4_9 H4_9 0.9300 . ?
C5_9 C6_9 1.380(4) . ?
C5_9 H5_9 0.9300 . ?
C6_9 H6_9 0.9300 . ?

loop_
_platon_squeeze_void_nr
_platon_squeeze_void_average_x
_platon_squeeze_void_average_y
_platon_squeeze_void_average_z
_platon_squeeze_void_volume
_platon_squeeze_void_count_electrons
_platon_squeeze_void_content
1 0.000 -0.004 0.000 542 110 ' '
2 0.190 0.957 0.377 10 0 ' '
3 0.810 0.043 0.623 9 0 ' '
